data_7024833
loop_
_publ_author_name
'Cole, Marcus L.'
'Deacon, Glen B.'
'Forsyth, Craig M.'
'Junk, Peter C.'
'Polo Cer\'on, Dorian'
'Wang, Jun'

_publ_section_title
;
 Steric control of the reduction of carbodiimides by samarium(II) and the
 synthesis of very crowded samarium(III) complexes.
;
_journal_issue 29
_journal_name_full 'Dalton transactions (Cambridge, England : 2003)'
_journal_page_first 6732
_journal_page_last 6738
_journal_paper_doi 10.1039/b922031c
_journal_volume 39
_journal_year 2010
_chemical_formula_moiety 'C63 H93 N6 Sm, C7 H8'
_chemical_formula_sum 'C70 H101 N6 Sm'
_chemical_formula_weight 1176.92
_chemical_name_systematic
;
?
;
_space_group_IT_number 2
_symmetry_cell_setting triclinic
_symmetry_space_group_name_Hall '-P 1'
_symmetry_space_group_name_H-M 'P -1'
_atom_sites_solution_hydrogens geom
_atom_sites_solution_primary direct
_atom_sites_solution_secondary difmap
_audit_creation_method SHELXL-97
_cell_angle_alpha 90.134(1)
_cell_angle_beta 92.806(1)
_cell_angle_gamma 101.948(1)
_cell_formula_units_Z 2
_cell_length_a 13.1079(3)
_cell_length_b 13.5130(3)
_cell_length_c 18.4697(4)
_cell_measurement_reflns_used 6540
_cell_measurement_temperature 123(2)
_cell_measurement_theta_max 59.75
_cell_measurement_theta_min 4.87
_cell_volume 3196.51(12)
_computing_cell_refinement 'Bruker Apex2 v2.0'
_computing_data_collection 'Bruker Apex2 v2.0'
_computing_data_reduction 'Bruker Apex2 v2.0'
_computing_molecular_graphics X-Seed
_computing_publication_material CIFTAB
_computing_structure_refinement 'SHELXL-97 (Sheldrick, 1997)'
_computing_structure_solution 'SHELXS-97 (Sheldrick, 1990)'
_diffrn_ambient_temperature 123(2)
_diffrn_measured_fraction_theta_full 0.997
_diffrn_measured_fraction_theta_max 0.997
_diffrn_measurement_device_type 'Bruker X8 Apex CCD'
_diffrn_measurement_method 'thin slice phi and omega scans'
_diffrn_radiation_monochromator graphite
_diffrn_radiation_source 'fine-focus sealed tube'
_diffrn_radiation_type MoK\a
_diffrn_radiation_wavelength 0.71073
_diffrn_reflns_av_R_equivalents 0.0475
_diffrn_reflns_av_sigmaI/netI 0.0670
_diffrn_reflns_limit_h_max 17
_diffrn_reflns_limit_h_min -14
_diffrn_reflns_limit_k_max 17
_diffrn_reflns_limit_k_min -17
_diffrn_reflns_limit_l_max 23
_diffrn_reflns_limit_l_min -23
_diffrn_reflns_number 42022
_diffrn_reflns_theta_full 27.50
_diffrn_reflns_theta_max 27.50
_diffrn_reflns_theta_min 1.89
_diffrn_standards_number 0
_exptl_absorpt_coefficient_mu 0.963
_exptl_absorpt_correction_T_max 0.84
_exptl_absorpt_correction_T_min 0.80
_exptl_absorpt_correction_type multi-scan
_exptl_absorpt_process_details SADABS
_exptl_crystal_colour yellow
_exptl_crystal_density_diffrn 1.223
_exptl_crystal_density_method 'not measured'
_exptl_crystal_description block
_exptl_crystal_F_000 1250
_exptl_crystal_size_max 0.18
_exptl_crystal_size_mid 0.18
_exptl_crystal_size_min 0.18
_refine_diff_density_max 1.404
_refine_diff_density_min -0.719
_refine_diff_density_rms 0.091
_refine_ls_extinction_method none
_refine_ls_goodness_of_fit_ref 1.134
_refine_ls_hydrogen_treatment constr
_refine_ls_matrix_type fullcycle
_refine_ls_number_parameters 695
_refine_ls_number_reflns 14643
_refine_ls_number_restraints 0
_refine_ls_restrained_S_all 1.134
_refine_ls_R_factor_all 0.0506
_refine_ls_R_factor_gt 0.0432
_refine_ls_shift/su_max 0.000
_refine_ls_shift/su_mean 0.000
_refine_ls_structure_factor_coef Fsqd
_refine_ls_weighting_details 'calc w=1/[\s^2^(Fo^2^)+(0.0084P)^2^+2.1818P] where P=(Fo^2^+2Fc^2^)/3'
_refine_ls_weighting_scheme calc
_refine_ls_wR_factor_gt 0.0760
_refine_ls_wR_factor_ref 0.0798
_reflns_number_gt 13164
_reflns_number_total 14643
_reflns_threshold_expression >2sigma(I)
_cod_data_source_file b922031c.txt
_cod_data_source_block jun12b
_cod_database_code 7024833

loop_
_symmetry_equiv_pos_as_xyz
'x, y, z'
'-x, -y, -z'

loop_
_atom_site_label
_atom_site_type_symbol
_atom_site_fract_x
_atom_site_fract_y
_atom_site_fract_z
_atom_site_U_iso_or_equiv
_atom_site_adp_type
_atom_site_occupancy
_atom_site_symmetry_multiplicity
_atom_site_calc_flag
_atom_site_refinement_flags
Sm1 Sm 0.830400(11) 0.740700(11) 0.740620(7) 0.019 Uani 1 1 d .
N1 N 0.84502(19) 0.56822(18) 0.74132(13) 0.026 Uani 1 1 d .
N2 N 0.68144(19) 0.60207(18) 0.73167(13) 0.026 Uani 1 1 d .
N3 N 0.94437(17) 0.82099(17) 0.64252(11) 0.018 Uani 1 1 d .
N4 N 0.76725(17) 0.80041(17) 0.62745(12) 0.018 Uani 1 1 d .
N5 N 0.92849(18) 0.85793(17) 0.83448(12) 0.020 Uani 1 1 d .
N6 N 0.77071(18) 0.76475(18) 0.86244(12) 0.022 Uani 1 1 d .
C1 C 0.7412(2) 0.5363(2) 0.73716(15) 0.026 Uani 1 1 d .
H1 H 0.7113 0.4661 0.7382 0.031 Uiso 1 1 calc R
C2 C 0.5681(2) 0.5666(2) 0.72781(16) 0.027 Uani 1 1 d .
H2 H 0.5483 0.5208 0.6846 0.033 Uiso 1 1 calc R
C3 C 0.5260(2) 0.5093(3) 0.79491(18) 0.037 Uani 1 1 d .
H3A H 0.5545 0.4472 0.8000 0.044 Uiso 1 1 calc R
H3B H 0.5488 0.5521 0.8387 0.044 Uiso 1 1 calc R
C4 C 0.4069(3) 0.4810(3) 0.78874(19) 0.044 Uani 1 1 d .
H4A H 0.3844 0.4343 0.7469 0.052 Uiso 1 1 calc R
H4B H 0.3809 0.4453 0.8331 0.052 Uiso 1 1 calc R
C5 C 0.3601(3) 0.5739(3) 0.7789(2) 0.049 Uani 1 1 d .
H5A H 0.3778 0.6181 0.8224 0.058 Uiso 1 1 calc R
H5B H 0.2831 0.5531 0.7733 0.058 Uiso 1 1 calc R
C6 C 0.4013(3) 0.6319(3) 0.7126(2) 0.055 Uani 1 1 d .
H6A H 0.3740 0.6949 0.7091 0.066 Uiso 1 1 calc R
H6B H 0.3763 0.5905 0.6685 0.066 Uiso 1 1 calc R
C7 C 0.5202(3) 0.6581(3) 0.7168(2) 0.046 Uani 1 1 d .
H7A H 0.5448 0.6917 0.6714 0.055 Uiso 1 1 calc R
H7B H 0.5445 0.7066 0.7573 0.055 Uiso 1 1 calc R
C8 C 0.9045(2) 0.4889(2) 0.75213(15) 0.025 Uani 1 1 d .
H8 H 0.8629 0.4354 0.7823 0.030 Uiso 1 1 calc R
C9 C 0.9247(2) 0.4390(2) 0.68154(15) 0.026 Uani 1 1 d .
H9A H 0.8572 0.4093 0.6559 0.031 Uiso 1 1 calc R
H9B H 0.9640 0.4909 0.6499 0.031 Uiso 1 1 calc R
C10 C 0.9865(3) 0.3564(2) 0.69535(18) 0.033 Uani 1 1 d .
H10A H 0.9434 0.3003 0.7217 0.040 Uiso 1 1 calc R
H10B H 1.0024 0.3291 0.6483 0.040 Uiso 1 1 calc R
C11 C 1.0881(3) 0.3956(2) 0.73943(17) 0.033 Uani 1 1 d .
H11A H 1.1358 0.4443 0.7102 0.039 Uiso 1 1 calc R
H11B H 1.1223 0.3385 0.7514 0.039 Uiso 1 1 calc R
C12 C 1.0679(3) 0.4475(2) 0.80943(16) 0.032 Uani 1 1 d .
H12A H 1.0277 0.3967 0.8414 0.039 Uiso 1 1 calc R
H12B H 1.1354 0.4770 0.8352 0.039 Uiso 1 1 calc R
C13 C 1.0077(2) 0.5303(2) 0.79389(16) 0.030 Uani 1 1 d .
H13A H 1.0504 0.5839 0.7653 0.036 Uiso 1 1 calc R
H13B H 0.9939 0.5610 0.8402 0.036 Uiso 1 1 calc R
C14 C 0.8614(2) 0.8306(2) 0.60175(14) 0.018 Uani 1 1 d .
H14 H 0.8689 0.8586 0.5547 0.021 Uiso 1 1 calc R
C15 C 1.0449(2) 0.8650(2) 0.61735(13) 0.017 Uani 1 1 d .
C16 C 1.0807(2) 0.9704(2) 0.61918(14) 0.019 Uani 1 1 d .
C17 C 1.1789(2) 1.0104(2) 0.59372(15) 0.024 Uani 1 1 d .
H17 H 1.2034 1.0817 0.5940 0.029 Uiso 1 1 calc R
C18 C 1.2413(2) 0.9487(2) 0.56815(15) 0.025 Uani 1 1 d .
H18 H 1.3076 0.9774 0.5504 0.030 Uiso 1 1 calc R
C19 C 1.2067(2) 0.8451(2) 0.56858(15) 0.025 Uani 1 1 d .
H19 H 1.2505 0.8028 0.5520 0.030 Uiso 1 1 calc R
C20 C 1.1088(2) 0.8013(2) 0.59285(14) 0.022 Uani 1 1 d .
C21 C 1.0168(2) 1.0424(2) 0.64742(14) 0.020 Uani 1 1 d .
H21 H 0.9550 1.0013 0.6708 0.024 Uiso 1 1 calc R
C22 C 1.0794(2) 1.1152(2) 0.70454(15) 0.026 Uani 1 1 d .
H22A H 1.0360 1.1605 0.7218 0.040 Uiso 1 1 calc R
H22B H 1.1414 1.1552 0.6832 0.040 Uiso 1 1 calc R
H22C H 1.1009 1.0766 0.7453 0.040 Uiso 1 1 calc R
C23 C 0.9764(2) 1.1013(2) 0.58565(16) 0.028 Uani 1 1 d .
H23A H 0.9354 1.1471 0.6053 0.041 Uiso 1 1 calc R
H23B H 0.9323 1.0538 0.5511 0.041 Uiso 1 1 calc R
H23C H 1.0357 1.1406 0.5609 0.041 Uiso 1 1 calc R
C24 C 1.0698(2) 0.6877(2) 0.58967(15) 0.023 Uani 1 1 d .
H24 H 1.0187 0.6694 0.6284 0.028 Uiso 1 1 calc R
C25 C 1.1558(3) 0.6280(2) 0.60300(18) 0.034 Uani 1 1 d .
H25A H 1.1254 0.5554 0.6000 0.052 Uiso 1 1 calc R
H25B H 1.1894 0.6449 0.6513 0.052 Uiso 1 1 calc R
H25C H 1.2078 0.6454 0.5663 0.052 Uiso 1 1 calc R
C26 C 1.0121(3) 0.6559(2) 0.51703(17) 0.036 Uani 1 1 d .
H26A H 0.9875 0.5823 0.5156 0.054 Uiso 1 1 calc R
H26B H 1.0595 0.6762 0.4778 0.054 Uiso 1 1 calc R
H26C H 0.9522 0.6887 0.5110 0.054 Uiso 1 1 calc R
C27 C 0.6769(2) 0.7941(2) 0.58081(14) 0.021 Uani 1 1 d .
C28 C 0.6074(2) 0.8589(2) 0.59448(15) 0.024 Uani 1 1 d .
C29 C 0.5155(2) 0.8483(3) 0.55212(17) 0.035 Uani 1 1 d .
H29 H 0.4688 0.8917 0.5608 0.042 Uiso 1 1 calc R
C30 C 0.4906(3) 0.7761(3) 0.49761(18) 0.041 Uani 1 1 d .
H30 H 0.4274 0.7701 0.4689 0.050 Uiso 1 1 calc R
C31 C 0.5577(2) 0.7130(3) 0.48506(17) 0.035 Uani 1 1 d .
H31 H 0.5398 0.6632 0.4476 0.042 Uiso 1 1 calc R
C32 C 0.6510(2) 0.7199(2) 0.52563(15) 0.025 Uani 1 1 d .
C33 C 0.6336(2) 0.9374(2) 0.65478(16) 0.029 Uani 1 1 d .
H33 H 0.6750 0.9097 0.6938 0.035 Uiso 1 1 calc R
C34 C 0.7020(3) 1.0336(3) 0.62770(18) 0.039 Uani 1 1 d .
H34A H 0.7186 1.0836 0.6673 0.059 Uiso 1 1 calc R
H34B H 0.6646 1.0609 0.5878 0.059 Uiso 1 1 calc R
H34C H 0.7667 1.0184 0.6106 0.059 Uiso 1 1 calc R
C35 C 0.5375(3) 0.9621(3) 0.68880(19) 0.042 Uani 1 1 d .
H35A H 0.5599 1.0129 0.7274 0.063 Uiso 1 1 calc R
H35B H 0.4963 0.9005 0.7091 0.063 Uiso 1 1 calc R
H35C H 0.4948 0.9887 0.6516 0.063 Uiso 1 1 calc R
C36 C 0.7190(2) 0.6438(2) 0.51099(16) 0.027 Uani 1 1 d .
H36 H 0.7833 0.6613 0.5438 0.032 Uiso 1 1 calc R
C37 C 0.7530(3) 0.6491(3) 0.43304(16) 0.036 Uani 1 1 d .
H37A H 0.7966 0.5995 0.4256 0.054 Uiso 1 1 calc R
H37B H 0.7931 0.7172 0.4238 0.054 Uiso 1 1 calc R
H37C H 0.6912 0.6342 0.3996 0.054 Uiso 1 1 calc R
C38 C 0.6634(3) 0.5357(3) 0.52790(19) 0.043 Uani 1 1 d .
H38A H 0.6416 0.5329 0.5780 0.064 Uiso 1 1 calc R
H38B H 0.7112 0.4896 0.5218 0.064 Uiso 1 1 calc R
H38C H 0.6019 0.5154 0.4947 0.064 Uiso 1 1 calc R
C39 C 0.8597(2) 0.8240(2) 0.88382(15) 0.022 Uani 1 1 d .
H39 H 0.8746 0.8422 0.9335 0.026 Uiso 1 1 calc R
C40 C 1.0148(2) 0.9362(2) 0.85684(14) 0.022 Uani 1 1 d .
C41 C 0.9980(2) 1.0297(2) 0.88293(14) 0.023 Uani 1 1 d .
C42 C 1.0842(2) 1.1039(2) 0.90371(15) 0.028 Uani 1 1 d .
H42 H 1.0739 1.1669 0.9216 0.033 Uiso 1 1 calc R
C43 C 1.1848(2) 1.0889(2) 0.89920(16) 0.031 Uani 1 1 d .
H43 H 1.2427 1.1405 0.9146 0.037 Uiso 1 1 calc R
C44 C 1.2003(2) 0.9982(2) 0.87212(16) 0.030 Uani 1 1 d .
H44 H 1.2695 0.9881 0.8686 0.036 Uiso 1 1 calc R
C45 C 1.1168(2) 0.9216(2) 0.84992(15) 0.025 Uani 1 1 d .
C46 C 0.8883(2) 1.0503(2) 0.88562(15) 0.026 Uani 1 1 d .
H46 H 0.8445 0.9897 0.9079 0.031 Uiso 1 1 calc R
C47 C 0.8397(2) 1.0597(3) 0.80957(16) 0.032 Uani 1 1 d .
H47A H 0.7691 1.0723 0.8133 0.049 Uiso 1 1 calc R
H47B H 0.8361 0.9967 0.7822 0.049 Uiso 1 1 calc R
H47C H 0.8827 1.1160 0.7845 0.049 Uiso 1 1 calc R
C48 C 0.8813(3) 1.1411(3) 0.93271(18) 0.038 Uani 1 1 d .
H48A H 0.8088 1.1494 0.9320 0.057 Uiso 1 1 calc R
H48B H 0.9255 1.2021 0.9138 0.057 Uiso 1 1 calc R
H48C H 0.9052 1.1302 0.9826 0.057 Uiso 1 1 calc R
C49 C 1.1382(2) 0.8219(2) 0.82176(16) 0.029 Uani 1 1 d .
H49 H 1.0733 0.7850 0.7950 0.035 Uiso 1 1 calc R
C50 C 1.1623(3) 0.7560(3) 0.88424(18) 0.040 Uani 1 1 d .
H50A H 1.1758 0.6925 0.8650 0.060 Uiso 1 1 calc R
H50B H 1.1025 0.7413 0.9152 0.060 Uiso 1 1 calc R
H50C H 1.2240 0.7917 0.9127 0.060 Uiso 1 1 calc R
C51 C 1.2263(3) 0.8388(3) 0.76886(17) 0.039 Uani 1 1 d .
H51A H 1.2091 0.8808 0.7288 0.059 Uiso 1 1 calc R
H51B H 1.2346 0.7734 0.7497 0.059 Uiso 1 1 calc R
H51C H 1.2916 0.8729 0.7942 0.059 Uiso 1 1 calc R
C52 C 0.7007(2) 0.7204(2) 0.91690(15) 0.023 Uani 1 1 d .
C53 C 0.6163(2) 0.7652(2) 0.93217(15) 0.027 Uani 1 1 d .
C54 C 0.5479(3) 0.7190(3) 0.98372(17) 0.037 Uani 1 1 d .
H54 H 0.4902 0.7479 0.9947 0.044 Uiso 1 1 calc R
C55 C 0.5619(3) 0.6336(3) 1.01869(18) 0.042 Uani 1 1 d .
H55 H 0.5141 0.6037 1.0534 0.050 Uiso 1 1 calc R
C56 C 0.6455(3) 0.5904(3) 1.00361(17) 0.038 Uani 1 1 d .
H56 H 0.6553 0.5315 1.0287 0.046 Uiso 1 1 calc R
C57 C 0.7155(2) 0.6324(2) 0.95203(16) 0.029 Uani 1 1 d .
C58 C 0.5988(2) 0.8625(2) 0.89850(16) 0.030 Uani 1 1 d .
H58 H 0.6453 0.8777 0.8569 0.036 Uiso 1 1 calc R
C59 C 0.6291(3) 0.9506(3) 0.95335(17) 0.036 Uani 1 1 d .
H59A H 0.6175 1.0131 0.9306 0.054 Uiso 1 1 calc R
H59B H 0.7029 0.9587 0.9689 0.054 Uiso 1 1 calc R
H59C H 0.5861 0.9364 0.9955 0.054 Uiso 1 1 calc R
C60 C 0.4868(3) 0.8578(3) 0.86980(19) 0.042 Uani 1 1 d .
H60A H 0.4812 0.9229 0.8485 0.063 Uiso 1 1 calc R
H60B H 0.4396 0.8432 0.9097 0.063 Uiso 1 1 calc R
H60C H 0.4676 0.8043 0.8327 0.063 Uiso 1 1 calc R
C61 C 0.8058(3) 0.5827(2) 0.93603(15) 0.029 Uani 1 1 d .
H61 H 0.8282 0.6042 0.8865 0.035 Uiso 1 1 calc R
C62 C 0.8999(3) 0.6197(3) 0.98916(17) 0.039 Uani 1 1 d .
H62A H 0.9176 0.6938 0.9896 0.058 Uiso 1 1 calc R
H62B H 0.9597 0.5932 0.9739 0.058 Uiso 1 1 calc R
H62C H 0.8824 0.5957 1.0379 0.058 Uiso 1 1 calc R
C63 C 0.7767(3) 0.4674(3) 0.9350(2) 0.045 Uani 1 1 d .
H63A H 0.8381 0.4401 0.9241 0.067 Uiso 1 1 calc R
H63B H 0.7210 0.4445 0.8977 0.067 Uiso 1 1 calc R
H63C H 0.7525 0.4435 0.9825 0.067 Uiso 1 1 calc R
C64 C 0.4712(3) 0.2071(2) 0.76002(18) 0.035 Uani 1 1 d .
C65 C 0.5502(3) 0.2351(3) 0.71204(19) 0.045 Uani 1 1 d .
H65 H 0.5324 0.2408 0.6620 0.053 Uiso 1 1 calc R
C66 C 0.6538(3) 0.2548(2) 0.7357(2) 0.045 Uani 1 1 d .
H66 H 0.7067 0.2725 0.7018 0.054 Uiso 1 1 calc R
C67 C 0.6808(3) 0.2491(2) 0.8076(2) 0.042 Uani 1 1 d .
H67 H 0.7521 0.2639 0.8241 0.051 Uiso 1 1 calc R
C68 C 0.6039(3) 0.2217(3) 0.8560(2) 0.041 Uani 1 1 d .
H68 H 0.6222 0.2174 0.9061 0.050 Uiso 1 1 calc R
C69 C 0.5006(3) 0.2004(3) 0.83230(18) 0.038 Uani 1 1 d .
H69 H 0.4484 0.1807 0.8664 0.046 Uiso 1 1 calc R
C70 C 0.3582(3) 0.1832(3) 0.7347(2) 0.060 Uani 1 1 d .
H70A H 0.3506 0.2087 0.6855 0.090 Uiso 1 1 calc R
H70B H 0.3179 0.2155 0.7675 0.090 Uiso 1 1 calc R
H70C H 0.3321 0.1098 0.7346 0.090 Uiso 1 1 calc R

loop_
_atom_site_aniso_label
_atom_site_aniso_U_11
_atom_site_aniso_U_22
_atom_site_aniso_U_33
_atom_site_aniso_U_23
_atom_site_aniso_U_13
_atom_site_aniso_U_12
Sm1 0.020 0.019 0.017 0.001 0.003 0.003
N1 0.024 0.022 0.030 0.000 0.004 0.004
N2 0.023 0.023 0.031 -0.001 0.007 0.000
N3 0.020 0.017 0.017 0.002 0.004 0.003
N4 0.018 0.020 0.017 0.002 0.001 0.004
N5 0.019 0.021 0.019 0.001 0.003 0.003
N6 0.023 0.025 0.017 0.003 0.004 0.002
C1 0.027 0.026 0.023 0.000 0.004 -0.003
C2 0.024 0.029 0.026 0.000 0.003 -0.001
C3 0.027 0.043 0.036 0.008 0.007 -0.006
C4 0.035 0.049 0.039 0.003 0.008 -0.011
C5 0.023 0.056 0.061 -0.012 0.014 -0.006
C6 0.033 0.054 0.083 0.019 0.010 0.015
C7 0.032 0.041 0.067 0.018 0.016 0.011
C8 0.028 0.021 0.025 0.003 0.005 0.001
C9 0.031 0.023 0.024 0.000 -0.002 0.005
C10 0.039 0.025 0.037 -0.004 -0.004 0.011
C11 0.035 0.025 0.040 0.002 0.000 0.012
C12 0.031 0.037 0.028 0.006 -0.001 0.003
C13 0.034 0.030 0.025 -0.002 0.004 0.006
C14 0.023 0.015 0.016 0.000 0.002 0.004
C15 0.019 0.020 0.013 0.001 0.000 0.004
C16 0.022 0.020 0.014 0.002 -0.001 0.006
C17 0.023 0.024 0.023 0.002 -0.001 0.001
C18 0.017 0.035 0.022 0.000 0.005 0.001
C19 0.025 0.027 0.023 0.002 0.004 0.008
C20 0.024 0.025 0.018 0.002 0.000 0.007
C21 0.022 0.016 0.022 0.001 0.002 0.002
C22 0.032 0.024 0.022 -0.002 0.002 0.003
C23 0.028 0.028 0.027 0.001 0.000 0.008
C24 0.028 0.020 0.024 0.002 0.003 0.011
C25 0.035 0.030 0.043 0.005 0.005 0.015
C26 0.046 0.022 0.039 -0.001 -0.006 0.008
C27 0.020 0.025 0.018 0.005 0.001 0.005
C28 0.025 0.027 0.022 0.004 0.002 0.009
C29 0.027 0.051 0.031 -0.003 0.001 0.017
C30 0.029 0.063 0.034 -0.004 -0.009 0.016
C31 0.030 0.044 0.029 -0.010 -0.006 0.009
C32 0.021 0.032 0.021 0.001 0.002 0.004
C33 0.031 0.033 0.027 0.000 0.002 0.014
C34 0.039 0.041 0.036 -0.008 0.008 0.004
C35 0.046 0.042 0.041 -0.006 0.017 0.009
C36 0.028 0.025 0.026 -0.005 0.000 0.005
C37 0.041 0.038 0.031 0.001 0.010 0.010
C38 0.055 0.036 0.040 0.005 0.014 0.011
C39 0.024 0.023 0.018 0.000 0.000 0.007
C40 0.023 0.028 0.014 0.001 0.001 0.005
C41 0.023 0.028 0.017 -0.001 0.003 0.002
C42 0.031 0.031 0.020 -0.004 -0.002 0.004
C43 0.027 0.033 0.028 -0.004 -0.002 -0.005
C44 0.019 0.041 0.027 -0.003 -0.001 0.003
C45 0.025 0.031 0.019 -0.001 0.002 0.006
C46 0.029 0.027 0.024 -0.002 0.003 0.007
C47 0.032 0.038 0.029 -0.002 -0.001 0.013
C48 0.037 0.038 0.039 -0.009 0.004 0.011
C49 0.020 0.037 0.031 -0.011 -0.006 0.009
C50 0.046 0.031 0.045 -0.002 0.006 0.010
C51 0.035 0.061 0.028 -0.009 0.000 0.021
C52 0.024 0.026 0.018 0.000 0.002 0.001
C53 0.028 0.033 0.021 0.000 0.006 0.004
C54 0.031 0.048 0.033 0.004 0.014 0.006
C55 0.040 0.047 0.037 0.009 0.021 0.003
C56 0.049 0.036 0.027 0.008 0.011 0.000
C57 0.035 0.029 0.021 -0.002 0.007 0.000
C58 0.028 0.040 0.023 0.003 0.007 0.009
C59 0.031 0.042 0.036 -0.001 0.002 0.008
C60 0.033 0.050 0.044 -0.002 -0.005 0.012
C61 0.042 0.026 0.017 0.002 0.004 0.004
C62 0.045 0.043 0.029 0.004 -0.002 0.012
C63 0.059 0.031 0.045 0.001 0.008 0.011
C64 0.038 0.027 0.038 0.000 -0.002 0.002
C65 0.064 0.034 0.032 0.002 0.011 0.000
C66 0.046 0.022 0.066 -0.005 0.026 -0.001
C67 0.035 0.025 0.067 -0.005 0.001 0.006
C68 0.043 0.042 0.039 0.000 -0.005 0.010
C69 0.037 0.044 0.034 0.002 0.006 0.008
C70 0.046 0.062 0.063 0.005 -0.012 -0.008

loop_
_atom_type_symbol
_atom_type_description
_atom_type_scat_dispersion_real
_atom_type_scat_dispersion_imag
_atom_type_scat_source
C C 0.0033 0.0016 'International Tables Vol C Tables 4.2.6.8 and 6.1.1.4'
H H 0.0000 0.0000 'International Tables Vol C Tables 4.2.6.8 and 6.1.1.4'
N N 0.0061 0.0033 'International Tables Vol C Tables 4.2.6.8 and 6.1.1.4'
Sm Sm -0.1638 3.4418 'International Tables Vol C Tables 4.2.6.8 and 6.1.1.4'

loop_
_geom_angle_atom_site_label_1
_geom_angle_atom_site_label_2
_geom_angle_atom_site_label_3
_geom_angle
N1 Sm1 N2 56.94(8)
N1 Sm1 N4 115.71(8)
N2 Sm1 N4 87.63(8)
N1 Sm1 N6 102.61(8)
N2 Sm1 N6 84.25(8)
N4 Sm1 N6 127.31(8)
N1 Sm1 N5 119.31(8)
N2 Sm1 N5 138.33(8)
N4 Sm1 N5 121.90(8)
N6 Sm1 N5 54.88(7)
N1 Sm1 N3 105.38(7)
N2 Sm1 N3 128.97(8)
N4 Sm1 N3 55.25(7)
N6 Sm1 N3 144.98(8)
N5 Sm1 N3 92.69(7)
N1 Sm1 C1 28.90(8)
N2 Sm1 C1 28.06(8)
N4 Sm1 C1 103.35(8)
N6 Sm1 C1 92.99(8)
N5 Sm1 C1 134.14(8)
N3 Sm1 C1 121.44(7)
N1 Sm1 C39 110.61(8)
N2 Sm1 C39 110.69(8)
N4 Sm1 C39 132.72(8)
N6 Sm1 C39 27.41(7)
N5 Sm1 C39 27.76(7)
N3 Sm1 C39 120.17(8)
C1 Sm1 C39 112.88(8)
N1 Sm1 C14 112.81(8)
N2 Sm1 C14 109.10(8)
N4 Sm1 C14 27.64(7)
N6 Sm1 C14 143.94(8)
N5 Sm1 C14 109.29(8)
N3 Sm1 C14 27.61(7)
C1 Sm1 C14 114.73(8)
C39 Sm1 C14 132.20(8)
C1 N1 C8 115.2(3)
C1 N1 Sm1 91.89(19)
C8 N1 Sm1 152.16(19)
C1 N2 C2 119.3(3)
C1 N2 Sm1 91.43(18)
C2 N2 Sm1 149.1(2)
C14 N3 C15 117.9(2)
C14 N3 Sm1 90.77(16)
C15 N3 Sm1 150.81(18)
C14 N4 C27 120.0(2)
C14 N4 Sm1 94.90(17)
C27 N4 Sm1 143.25(17)
C39 N5 C40 117.0(2)
C39 N5 Sm1 92.27(17)
C40 N5 Sm1 150.76(16)
C39 N6 C52 118.3(2)
C39 N6 Sm1 92.99(16)
C52 N6 Sm1 144.66(18)
N2 C1 N1 119.7(3)
N2 C1 Sm1 60.50(16)
N1 C1 Sm1 59.21(16)
N2 C2 C7 107.3(3)
N2 C2 C3 113.8(3)
C7 C2 C3 110.2(3)
C4 C3 C2 110.5(3)
C5 C4 C3 111.2(3)
C4 C5 C6 110.6(3)
C5 C6 C7 110.9(3)
C2 C7 C6 112.8(3)
N1 C8 C13 110.5(2)
N1 C8 C9 113.3(2)
C13 C8 C9 109.8(2)
C10 C9 C8 111.6(2)
C11 C10 C9 111.9(3)
C10 C11 C12 110.9(3)
C13 C12 C11 111.3(3)
C12 C13 C8 111.2(3)
N3 C14 N4 119.1(2)
N3 C14 Sm1 61.62(14)
N4 C14 Sm1 57.46(14)
C16 C15 C20 120.4(2)
C16 C15 N3 120.3(2)
C20 C15 N3 119.2(2)
C17 C16 C15 118.6(2)
C17 C16 C21 118.6(3)
C15 C16 C21 122.7(2)
C18 C17 C16 121.3(3)
C19 C18 C17 119.6(3)
C18 C19 C20 121.3(3)
C19 C20 C15 118.7(3)
C19 C20 C24 120.7(2)
C15 C20 C24 120.5(2)
C16 C21 C22 111.4(2)
C16 C21 C23 111.1(2)
C22 C21 C23 110.3(2)
C20 C24 C26 110.3(2)
C20 C24 C25 113.7(3)
C26 C24 C25 109.6(2)
C32 C27 C28 119.8(3)
C32 C27 N4 121.3(2)
C28 C27 N4 118.7(2)
C29 C28 C27 118.8(3)
C29 C28 C33 121.0(3)
C27 C28 C33 120.1(3)
C30 C29 C28 121.3(3)
C31 C30 C29 119.6(3)
C30 C31 C32 121.8(3)
C31 C32 C27 118.6(3)
C31 C32 C36 118.8(3)
C27 C32 C36 122.5(3)
C28 C33 C34 110.3(2)
C28 C33 C35 113.6(3)
C34 C33 C35 109.9(3)
C37 C36 C32 111.7(3)
C37 C36 C38 110.0(2)
C32 C36 C38 111.6(3)
N6 C39 N5 118.6(2)
N6 C39 Sm1 59.59(14)
N5 C39 Sm1 59.97(14)
C45 C40 C41 120.1(3)
C45 C40 N5 119.5(2)
C41 C40 N5 120.3(2)
C42 C41 C40 118.3(3)
C42 C41 C46 120.5(3)
C40 C41 C46 121.2(3)
C43 C42 C41 121.9(3)
C44 C43 C42 119.3(3)
C43 C44 C45 121.2(3)
C44 C45 C40 119.1(3)
C44 C45 C49 119.1(3)
C40 C45 C49 121.7(3)
C41 C46 C48 114.1(3)
C41 C46 C47 111.7(2)
C48 C46 C47 110.6(3)
C50 C49 C45 110.8(2)
C50 C49 C51 110.6(3)
C45 C49 C51 112.0(3)
C57 C52 C53 121.1(3)
C57 C52 N6 119.9(3)
C53 C52 N6 119.0(3)
C54 C53 C52 117.8(3)
C54 C53 C58 118.6(3)
C52 C53 C58 123.5(3)
C55 C54 C53 121.7(3)
C54 C55 C56 120.1(3)
C55 C56 C57 120.7(3)
C56 C57 C52 118.6(3)
C56 C57 C61 119.5(3)
C52 C57 C61 121.8(3)
C53 C58 C60 113.9(3)
C53 C58 C59 110.6(3)
C60 C58 C59 108.5(3)
C57 C61 C63 113.5(3)
C57 C61 C62 111.3(2)
C63 C61 C62 110.2(3)
C69 C64 C65 117.4(3)
C69 C64 C70 120.8(3)
C65 C64 C70 121.8(3)
C66 C65 C64 121.3(3)
C67 C66 C65 120.2(3)
C66 C67 C68 119.5(4)
C67 C68 C69 120.3(3)
C68 C69 C64 121.3(3)

loop_
_geom_bond_atom_site_label_1
_geom_bond_atom_site_label_2
_geom_bond_distance
Sm1 N1 2.378(2)
Sm1 N2 2.409(2)
Sm1 N4 2.413(2)
Sm1 N6 2.461(2)
Sm1 N5 2.468(2)
Sm1 N3 2.509(2)
Sm1 C1 2.766(3)
Sm1 C39 2.849(3)
Sm1 C14 2.851(3)
N1 C1 1.338(4)
N1 C8 1.459(4)
N2 C1 1.302(4)
N2 C2 1.461(4)
N3 C14 1.321(3)
N3 C15 1.429(3)
N4 C14 1.328(3)
N4 C27 1.418(3)
N5 C39 1.328(3)
N5 C40 1.423(4)
N6 C39 1.313(4)
N6 C52 1.442(3)
C2 C7 1.508(4)
C2 C3 1.528(4)
C3 C4 1.527(4)
C4 C5 1.515(5)
C5 C6 1.516(5)
C6 C7 1.524(5)
C8 C13 1.523(4)
C8 C9 1.526(4)
C9 C10 1.524(4)
C10 C11 1.522(4)
C11 C12 1.530(4)
C12 C13 1.518(4)
C15 C16 1.404(4)
C15 C20 1.408(4)
C16 C17 1.394(4)
C16 C21 1.517(4)
C17 C18 1.380(4)
C18 C19 1.380(4)
C19 C20 1.393(4)
C20 C24 1.514(4)
C21 C22 1.526(4)
C21 C23 1.527(4)
C24 C26 1.523(4)
C24 C25 1.528(4)
C27 C32 1.407(4)
C27 C28 1.417(4)
C28 C29 1.385(4)
C28 C33 1.513(4)
C29 C30 1.379(4)
C30 C31 1.373(4)
C31 C32 1.389(4)
C32 C36 1.526(4)
C33 C34 1.519(4)
C33 C35 1.531(4)
C36 C37 1.526(4)
C36 C38 1.532(4)
C40 C45 1.403(4)
C40 C41 1.415(4)
C41 C42 1.384(4)
C41 C46 1.523(4)
C42 C43 1.381(4)
C43 C44 1.380(4)
C44 C45 1.387(4)
C45 C49 1.527(4)
C46 C48 1.523(4)
C46 C47 1.530(4)
C49 C50 1.520(5)
C49 C51 1.531(4)
C52 C57 1.401(4)
C52 C53 1.405(4)
C53 C54 1.398(4)
C53 C58 1.511(4)
C54 C55 1.365(5)
C55 C56 1.383(5)
C56 C57 1.394(4)
C57 C61 1.518(4)
C58 C60 1.525(4)
C58 C59 1.537(4)
C61 C63 1.525(4)
C61 C62 1.535(4)
C64 C69 1.380(5)
C64 C65 1.389(5)
C64 C70 1.500(5)
C65 C66 1.378(5)
C66 C67 1.364(5)
C67 C68 1.374(5)
C68 C69 1.374(5)
